data_1541859
loop_
_publ_author_name
'Magnusson, B.'
'Brosset, C.'

_publ_section_title
;
 The Crystal Structure of B2.89 Si
;
_journal_name_full 'Acta Chemica Scandinavica (1-27,1973-42,1988)'
_journal_page_first 449
_journal_page_last 455
_journal_volume 16
_journal_year 1962
_chemical_formula_sum 'B31 Si11'
_space_group_IT_number 166
_symmetry_space_group_name_Hall '-R 3 2"'
_symmetry_space_group_name_H-M 'R -3 m :H'
_cell_angle_alpha 90
_cell_angle_beta 90
_cell_angle_gamma 120
_cell_formula_units_Z 1
_cell_length_a 6.319
_cell_length_b 6.319
_cell_length_c 12.713
_cell_volume 439.618
_citation_journal_id_ASTM ACSAA4
_cod_data_source_file Magnusson_ACSAA4_1962_634.cif
_cod_data_source_block B31Si11
_cod_original_cell_volume 439.6179
_cod_database_code 1541859

loop_
_symmetry_equiv_pos_as_xyz
x,y,z
-y,x-y,z
-x+y,-x,z
y,x,-z
-x,-x+y,-z
x-y,-y,-z
-x,-y,-z
y,-x+y,-z
x-y,x,-z
-y,-x,z
x,x-y,z
-x+y,y,z
x+2/3,y+1/3,z+1/3
-y+2/3,x-y+1/3,z+1/3
-x+y+2/3,-x+1/3,z+1/3
y+2/3,x+1/3,-z+1/3
-x+2/3,-x+y+1/3,-z+1/3
x-y+2/3,-y+1/3,-z+1/3
-x+2/3,-y+1/3,-z+1/3
y+2/3,-x+y+1/3,-z+1/3
x-y+2/3,x+1/3,-z+1/3
-y+2/3,-x+1/3,z+1/3
x+2/3,x-y+1/3,z+1/3
-x+y+2/3,y+1/3,z+1/3
x+1/3,y+2/3,z+2/3
-y+1/3,x-y+2/3,z+2/3
-x+y+1/3,-x+2/3,z+2/3
y+1/3,x+2/3,-z+2/3
-x+1/3,-x+y+2/3,-z+2/3
x-y+1/3,-y+2/3,-z+2/3
-x+1/3,-y+2/3,-z+2/3
y+1/3,-x+y+2/3,-z+2/3
x-y+1/3,x+2/3,-z+2/3
-y+1/3,-x+2/3,z+2/3
x+1/3,x-y+2/3,z+2/3
-x+y+1/3,y+2/3,z+2/3

loop_
_atom_site_label
_atom_site_type_symbol
_atom_site_fract_x
_atom_site_fract_y
_atom_site_fract_z
_atom_site_occupancy
_atom_site_U_iso_or_equiv
Si1 Si 0.1075 -0.1075 0.8779 0.28 0.0
B2 B 0.1075 -0.1075 0.8779 0.72 0.0
Si2 Si 0 0 0.4031 1 0.0
B1 B 0.158 -0.158 0.0252 1 0.0
